data_7060829
loop_
_publ_author_name
'Mason, Helen E.'
'Musselle-Sexton, Jake R. C.'
'Howard, Judith A. K.'
'Probert, Michael R.'
'Sparkes, Hazel A.'

_publ_section_title
;
 Structural studies into the spin crossover behaviour of Fe(abpt)2(NCS)2
 polymorphs B and D
;
_journal_issue 31
_journal_name_full 'New Journal of Chemistry'
_journal_page_first 14014
_journal_page_last 14023
_journal_paper_doi 10.1039/D1NJ02607K
_journal_volume 45
_journal_year 2021
_chemical_formula_moiety 'C26 H20 Fe N14 S2'
_chemical_formula_sum 'C26 H20 Fe N14 S2'
_chemical_formula_weight 648.53
_space_group_crystal_system monoclinic
_space_group_IT_number 14
_space_group_name_Hall '-P 2yn'
_space_group_name_H-M_alt 'P 1 21/n 1'
_atom_sites_solution_hydrogens mixed
_atom_sites_solution_primary iterative
_audit_creation_date 2020-01-10
_audit_creation_method
;
Olex2 1.2
(compiled 2018.05.29 svn.r3508 for OlexSys, GUI svn.r5506)
;
_audit_update_record
;
2021-05-27 deposited with the CCDC.	2021-07-12 downloaded from the CCDC.
;
_cell_angle_alpha 90
_cell_angle_beta 101.2740(10)
_cell_angle_gamma 90
_cell_formula_units_Z 2
_cell_length_a 11.5730(6)
_cell_length_b 9.6589(5)
_cell_length_c 12.8541(7)
_cell_measurement_reflns_used 5178
_cell_measurement_temperature 300(2)
_cell_measurement_theta_max 28.23
_cell_measurement_theta_min 2.66
_cell_volume 1409.14(13)
_computing_molecular_graphics 'Olex2 (Dolomanov et al., 2009)'
_computing_publication_material 'Olex2 (Dolomanov et al., 2009)'
_computing_structure_refinement 'ShelXL (Sheldrick, 2015)'
_computing_structure_solution
;
Superflip (Palatinus & Chapuis, 2007;Palatinus & van der Lee, 2008;
Palatinus et al., 2012)
;
_diffrn_ambient_temperature 300(2)
_diffrn_detector 'CCD area detector'
_diffrn_detector_area_resol_mean 7.9
_diffrn_detector_type 'Bruker SMART CCD 1K area detector'
_diffrn_measured_fraction_theta_full 1.000
_diffrn_measured_fraction_theta_max 1.000
_diffrn_measurement_device 'three-circle diffractometer'
_diffrn_measurement_device_type 'CCD area detector'
_diffrn_measurement_method 'phi and omega scans'
_diffrn_radiation_monochromator graphite
_diffrn_radiation_probe x-ray
_diffrn_radiation_type MoK\a
_diffrn_radiation_wavelength 0.71073
_diffrn_reflns_av_R_equivalents 0.0205
_diffrn_reflns_av_unetI/netI 0.0222
_diffrn_reflns_Laue_measured_fraction_full 1.000
_diffrn_reflns_Laue_measured_fraction_max 1.000
_diffrn_reflns_limit_h_max 14
_diffrn_reflns_limit_h_min -14
_diffrn_reflns_limit_k_max 12
_diffrn_reflns_limit_k_min -11
_diffrn_reflns_limit_l_max 11
_diffrn_reflns_limit_l_min -16
_diffrn_reflns_number 8218
_diffrn_reflns_point_group_measured_fraction_full 1.000
_diffrn_reflns_point_group_measured_fraction_max 1.000
_diffrn_reflns_theta_full 26.000
_diffrn_reflns_theta_max 26.372
_diffrn_reflns_theta_min 2.167
_diffrn_source 'sealed X-ray tube'
_diffrn_source_target Mo
_exptl_absorpt_coefficient_mu 0.730
_exptl_absorpt_correction_T_max 0.8147
_exptl_absorpt_correction_T_min 0.7373
_exptl_absorpt_correction_type multi-scan
_exptl_absorpt_process_details
;
SADABS-2008/1 (Bruker,2008) was used for absorption correction.
wR2(int) was 0.0602 before and 0.0405 after correction.
The Ratio of minimum to maximum transmission is 0.9050.
The \l/2 correction factor is 0.0015.
;
_exptl_crystal_colour orange
_exptl_crystal_colour_primary orange
_exptl_crystal_density_diffrn 1.528
_exptl_crystal_description block
_exptl_crystal_F_000 664
_exptl_crystal_size_max 0.56
_exptl_crystal_size_mid 0.42
_exptl_crystal_size_min 0.34
_refine_diff_density_max 0.186
_refine_diff_density_min -0.202
_refine_diff_density_rms 0.039
_refine_ls_extinction_method none
_refine_ls_goodness_of_fit_ref 1.030
_refine_ls_hydrogen_treatment mixed
_refine_ls_matrix_type full
_refine_ls_number_parameters 202
_refine_ls_number_reflns 2875
_refine_ls_number_restraints 0
_refine_ls_restrained_S_all 1.030
_refine_ls_R_factor_all 0.0352
_refine_ls_R_factor_gt 0.0283
_refine_ls_shift/su_max 0.000
_refine_ls_shift/su_mean 0.000
_refine_ls_structure_factor_coef Fsqd
_refine_ls_weighting_details 'w=1/[\s^2^(Fo^2^)+(0.0347P)^2^+0.4251P] where P=(Fo^2^+2Fc^2^)/3'
_refine_ls_weighting_scheme calc
_refine_ls_wR_factor_gt 0.0717
_refine_ls_wR_factor_ref 0.0754
_reflns_Friedel_coverage 0.000
_reflns_number_gt 2453
_reflns_number_total 2875
_reflns_threshold_expression 'I > 2\s(I)'
_cod_data_source_file d1nj02607k2.cif
_cod_data_source_block B_300K
_cod_depositor_comments 'Adding full bibliography for 7060820--7060846.cif.'
_cod_database_code 7060829
_shelx_shelxl_version_number 2017/1
_shelx_space_group_comment
;
The symmetry employed for this shelxl refinement is uniquely defined
by the following loop, which should always be used as a source of
symmetry information in preference to the above space-group names.
They are only intended as comments.
;
_shelx_estimated_absorpt_t_max 0.790
_shelx_estimated_absorpt_t_min 0.685
_olex2_refinement_description
;
1. Fixed Uiso
 At 1.2 times of:
  All C(H) groups, All N(H,H) groups
2.a Aromatic/amide H refined with riding coordinates:
 C2(H2), C3(H3), C4(H4), C5(H5), C10(H10), C11(H11), C12(H12), C13(H13)
;
_olex2_submission_special_instructions 'No special instructions were received'

loop_
_space_group_symop_operation_xyz
'x, y, z'
'-x+1/2, y+1/2, -z+1/2'
'-x, -y, -z'
'x-1/2, -y-1/2, z-1/2'

loop_
_atom_site_label
_atom_site_type_symbol
_atom_site_fract_x
_atom_site_fract_y
_atom_site_fract_z
_atom_site_U_iso_or_equiv
_atom_site_adp_type
_atom_site_occupancy
_atom_site_site_symmetry_order
_atom_site_calc_flag
_atom_site_refinement_flags_posn
_atom_site_refinement_flags_adp
_atom_site_refinement_flags_occupancy
_atom_site_disorder_assembly
_atom_site_disorder_group
Fe1 Fe 0.500000 0.500000 0.500000 0.03734(11) Uani 1 2 d S T P . .
S1 S 0.47761(4) 0.70565(5) 0.14833(4) 0.04951(14) Uani 1 1 d . . . . .
N1 N 0.50897(14) 0.58511(18) 0.34883(13) 0.0515(4) Uani 1 1 d . . . . .
N2 N 0.53917(11) 0.70839(15) 0.57173(11) 0.0403(3) Uani 1 1 d . . . . .
N3 N 0.33067(11) 0.60108(15) 0.48419(11) 0.0392(3) Uani 1 1 d . . . . .
N4 N 0.21736(12) 0.57010(15) 0.43385(11) 0.0414(3) Uani 1 1 d . . . . .
N5 N 0.22588(11) 0.78730(14) 0.48662(10) 0.0348(3) Uani 1 1 d . . . . .
N6 N 0.19451(13) 0.92237(16) 0.51406(15) 0.0469(4) Uani 1 1 d . . . . .
H6A H 0.1474(18) 0.910(2) 0.5568(17) 0.056 Uiso 1 1 d R . . . .
H6B H 0.1587(19) 0.960(2) 0.4560(18) 0.056 Uiso 1 1 d R . . . .
N7 N -0.00494(12) 0.82489(15) 0.35665(12) 0.0458(4) Uani 1 1 d . . . . .
C1 C 0.49580(14) 0.63504(17) 0.26586(14) 0.0385(4) Uani 1 1 d . . . . .
C2 C 0.64592(15) 0.7540(2) 0.61830(14) 0.0483(4) Uani 1 1 d . . . . .
H2 H 0.710361 0.695903 0.620111 0.058 Uiso 1 1 calc R . . . .
C3 C 0.66450(16) 0.8831(2) 0.66361(15) 0.0524(5) Uani 1 1 d . . . . .
H3 H 0.739984 0.911246 0.695519 0.063 Uiso 1 1 calc R . . . .
C4 C 0.57029(17) 0.9697(2) 0.66108(16) 0.0526(5) Uani 1 1 d . . . . .
H4 H 0.580906 1.057177 0.691701 0.063 Uiso 1 1 calc R . . . .
C5 C 0.45861(15) 0.9253(2) 0.61219(14) 0.0455(4) Uani 1 1 d . . . . .
H5 H 0.393467 0.982690 0.608842 0.055 Uiso 1 1 calc R . . . .
C6 C 0.44648(14) 0.79444(17) 0.56880(12) 0.0364(4) Uani 1 1 d . . . . .
C7 C 0.33506(13) 0.73094(17) 0.51537(12) 0.0349(3) Uani 1 1 d . . . . .
C8 C 0.15561(13) 0.68333(17) 0.43636(12) 0.0351(3) Uani 1 1 d . . . . .
C9 C 0.02948(13) 0.69873(17) 0.39053(12) 0.0353(4) Uani 1 1 d . . . . .
C10 C -0.04580(16) 0.5867(2) 0.38405(15) 0.0486(4) Uani 1 1 d . . . . .
H10 H -0.017603 0.498898 0.405063 0.058 Uiso 1 1 calc R . . . .
C11 C -0.16426(17) 0.6093(2) 0.34538(16) 0.0595(5) Uani 1 1 d . . . . .
H11 H -0.218119 0.537286 0.342764 0.071 Uiso 1 1 calc R . . . .
C12 C -0.20140(16) 0.7389(2) 0.31095(16) 0.0580(5) Uani 1 1 d . . . . .
H12 H -0.280692 0.756485 0.284381 0.070 Uiso 1 1 calc R . . . .
C13 C -0.11962(16) 0.8419(2) 0.31645(17) 0.0550(5) Uani 1 1 d . . . . .
H13 H -0.145169 0.928888 0.290732 0.066 Uiso 1 1 calc R . . . .

loop_
_atom_site_aniso_label
_atom_site_aniso_U_11
_atom_site_aniso_U_22
_atom_site_aniso_U_33
_atom_site_aniso_U_23
_atom_site_aniso_U_13
_atom_site_aniso_U_12
Fe1 0.03088(18) 0.0435(2) 0.03699(19) 0.00112(15) 0.00508(13) 0.00691(14)
S1 0.0485(3) 0.0510(3) 0.0486(3) 0.0128(2) 0.0085(2) 0.0035(2)
N1 0.0509(9) 0.0594(10) 0.0453(9) 0.0046(8) 0.0120(7) 0.0063(8)
N2 0.0305(7) 0.0512(9) 0.0385(7) -0.0002(6) 0.0049(6) 0.0026(6)
N3 0.0307(7) 0.0432(8) 0.0419(8) -0.0014(6) 0.0031(6) 0.0036(6)
N4 0.0330(7) 0.0432(8) 0.0457(8) -0.0023(7) 0.0017(6) 0.0030(6)
N5 0.0288(7) 0.0369(7) 0.0385(7) -0.0006(6) 0.0062(5) 0.0026(5)
N6 0.0364(8) 0.0419(9) 0.0606(10) -0.0059(8) 0.0051(7) 0.0059(7)
N7 0.0335(7) 0.0423(8) 0.0572(9) 0.0048(7) -0.0019(7) 0.0002(6)
C1 0.0309(8) 0.0390(9) 0.0461(10) -0.0013(8) 0.0092(7) 0.0028(7)
C2 0.0305(8) 0.0640(12) 0.0491(10) -0.0031(9) 0.0047(7) 0.0014(8)
C3 0.0344(9) 0.0723(13) 0.0485(10) -0.0080(10) 0.0031(8) -0.0098(9)
C4 0.0466(10) 0.0569(12) 0.0535(11) -0.0117(9) 0.0079(9) -0.0083(9)
C5 0.0383(9) 0.0489(11) 0.0487(10) -0.0058(8) 0.0072(8) 0.0016(8)
C6 0.0311(8) 0.0466(9) 0.0316(8) 0.0012(7) 0.0068(6) -0.0005(7)
C7 0.0294(8) 0.0419(9) 0.0339(8) 0.0014(7) 0.0073(6) 0.0031(7)
C8 0.0303(8) 0.0391(9) 0.0354(8) 0.0007(7) 0.0051(6) 0.0004(7)
C9 0.0296(8) 0.0415(9) 0.0343(8) -0.0019(7) 0.0050(6) 0.0008(7)
C10 0.0480(10) 0.0445(10) 0.0495(10) 0.0026(8) 0.0000(8) -0.0072(8)
C11 0.0453(11) 0.0698(14) 0.0589(12) 0.0020(11) -0.0011(9) -0.0229(10)
C12 0.0309(9) 0.0782(15) 0.0608(12) -0.0015(11) -0.0011(8) -0.0003(9)
C13 0.0379(10) 0.0530(11) 0.0680(13) 0.0014(10) -0.0052(9) 0.0087(8)

loop_
_atom_type_symbol
_atom_type_description
_atom_type_scat_dispersion_real
_atom_type_scat_dispersion_imag
_atom_type_scat_source
C C 0.0033 0.0016 'International Tables Vol C Tables 4.2.6.8 and 6.1.1.4'
H H 0.0000 0.0000 'International Tables Vol C Tables 4.2.6.8 and 6.1.1.4'
N N 0.0061 0.0033 'International Tables Vol C Tables 4.2.6.8 and 6.1.1.4'
S S 0.1246 0.1234 'International Tables Vol C Tables 4.2.6.8 and 6.1.1.4'
Fe Fe 0.3463 0.8444 'International Tables Vol C Tables 4.2.6.8 and 6.1.1.4'

loop_
_geom_angle_atom_site_label_1
_geom_angle_atom_site_label_2
_geom_angle_atom_site_label_3
_geom_angle
_geom_angle_site_symmetry_1
_geom_angle_site_symmetry_3
_geom_angle_publ_flag
N1 Fe1 N1 180.0 . 3_666 ?
N1 Fe1 N2 89.23(6) . . ?
N1 Fe1 N2 90.77(6) 3_666 . ?
N1 Fe1 N2 90.77(6) . 3_666 ?
N1 Fe1 N2 89.23(6) 3_666 3_666 ?
N1 Fe1 N3 86.84(6) . . ?
N1 Fe1 N3 93.16(6) 3_666 . ?
N1 Fe1 N3 93.16(6) . 3_666 ?
N1 Fe1 N3 86.84(6) 3_666 3_666 ?
N2 Fe1 N2 180.0 3_666 . ?
N3 Fe1 N2 105.20(5) 3_666 . ?
N3 Fe1 N2 74.80(5) 3_666 3_666 ?
N3 Fe1 N2 74.80(5) . . ?
N3 Fe1 N2 105.20(5) . 3_666 ?
N3 Fe1 N3 180.00(7) . 3_666 ?
C1 N1 Fe1 169.57(14) . . ?
C2 N2 Fe1 125.40(12) . . ?
C2 N2 C6 117.93(15) . . ?
C6 N2 Fe1 116.66(11) . . ?
N4 N3 Fe1 135.08(11) . . ?
C7 N3 Fe1 114.94(10) . . ?
C7 N3 N4 109.09(13) . . ?
C8 N4 N3 106.31(13) . . ?
C7 N5 N6 124.81(14) . . ?
C7 N5 C8 105.60(13) . . ?
C8 N5 N6 129.35(13) . . ?
N5 N6 H6A 105.2(15) . . ?
N5 N6 H6B 106.2(15) . . ?
H6A N6 H6B 111(2) . . ?
C9 N7 C13 116.78(15) . . ?
N1 C1 S1 179.80(17) . . ?
N2 C2 H2 118.6 . . ?
N2 C2 C3 122.84(17) . . ?
C3 C2 H2 118.6 . . ?
C2 C3 H3 120.5 . . ?
C4 C3 C2 119.06(17) . . ?
C4 C3 H3 120.5 . . ?
C3 C4 H4 120.4 . . ?
C3 C4 C5 119.21(18) . . ?
C5 C4 H4 120.4 . . ?
C4 C5 H5 120.7 . . ?
C6 C5 C4 118.58(17) . . ?
C6 C5 H5 120.7 . . ?
N2 C6 C5 122.37(15) . . ?
N2 C6 C7 112.03(14) . . ?
C5 C6 C7 125.61(15) . . ?
N3 C7 N5 108.72(14) . . ?
N3 C7 C6 121.21(14) . . ?
N5 C7 C6 130.05(15) . . ?
N4 C8 N5 110.28(13) . . ?
N4 C8 C9 125.30(15) . . ?
N5 C8 C9 124.41(14) . . ?
N7 C9 C8 115.75(14) . . ?
N7 C9 C10 123.59(15) . . ?
C10 C9 C8 120.65(15) . . ?
C9 C10 H10 121.0 . . ?
C11 C10 C9 117.93(18) . . ?
C11 C10 H10 121.0 . . ?
C10 C11 H11 120.4 . . ?
C12 C11 C10 119.16(18) . . ?
C12 C11 H11 120.4 . . ?
C11 C12 H12 120.7 . . ?
C13 C12 C11 118.61(17) . . ?
C13 C12 H12 120.7 . . ?
N7 C13 C12 123.82(19) . . ?
N7 C13 H13 118.1 . . ?
C12 C13 H13 118.1 . . ?

loop_
_geom_bond_atom_site_label_1
_geom_bond_atom_site_label_2
_geom_bond_distance
_geom_bond_site_symmetry_2
_geom_bond_publ_flag
Fe1 N1 2.1310(16) . ?
Fe1 N1 2.1310(16) 3_666 ?
Fe1 N2 2.2235(15) . ?
Fe1 N2 2.2235(15) 3_666 ?
Fe1 N3 2.1631(13) . ?
Fe1 N3 2.1631(13) 3_666 ?
S1 C1 1.6333(18) . ?
N1 C1 1.153(2) . ?
N2 C2 1.338(2) . ?
N2 C6 1.352(2) . ?
N3 N4 1.3771(18) . ?
N3 C7 1.315(2) . ?
N4 C8 1.310(2) . ?
N5 N6 1.417(2) . ?
N5 C7 1.3589(19) . ?
N5 C8 1.372(2) . ?
N6 H6A 0.85(2) . ?
N6 H6B 0.86(2) . ?
N7 C9 1.329(2) . ?
N7 C13 1.337(2) . ?
C2 H2 0.9300 . ?
C2 C3 1.376(3) . ?
C3 H3 0.9300 . ?
C3 C4 1.369(3) . ?
C4 H4 0.9300 . ?
C4 C5 1.390(3) . ?
C5 H5 0.9300 . ?
C5 C6 1.377(2) . ?
C6 C7 1.471(2) . ?
C8 C9 1.471(2) . ?
C9 C10 1.381(2) . ?
C10 H10 0.9300 . ?
C10 C11 1.381(3) . ?
C11 H11 0.9300 . ?
C11 C12 1.369(3) . ?
C12 H12 0.9300 . ?
C12 C13 1.365(3) . ?
C13 H13 0.9300 . ?

loop_
_geom_hbond_atom_site_label_D
_geom_hbond_atom_site_label_H
_geom_hbond_atom_site_label_A
_geom_hbond_distance_DH
_geom_hbond_distance_HA
_geom_hbond_distance_DA
_geom_hbond_angle_DHA
_geom_hbond_site_symmetry_A
_geom_hbond_publ_flag
N6 H6A S1 0.85(2) 2.72(2) 3.5359(19) 159.9(19) 4_576 yes
N6 H6B N7 0.86(2) 2.45(2) 2.912(2) 114.6(17) . yes
C2 H2 N4 0.93 2.83 3.629(2) 144.7 3_666 yes
C5 H5 N6 0.93 2.46 3.070(2) 123.7 . yes

loop_
_geom_torsion_atom_site_label_1
_geom_torsion_atom_site_label_2
_geom_torsion_atom_site_label_3
_geom_torsion_atom_site_label_4
_geom_torsion
_geom_torsion_site_symmetry_1
_geom_torsion_site_symmetry_2
_geom_torsion_site_symmetry_3
_geom_torsion_site_symmetry_4
_geom_torsion_publ_flag
Fe1 N2 C2 C3 -178.43(14) . . . . ?
Fe1 N2 C6 C5 178.78(13) . . . . ?
Fe1 N2 C6 C7 -0.91(17) . . . . ?
Fe1 N3 N4 C8 -168.45(12) . . . . ?
Fe1 N3 C7 N5 170.95(10) . . . . ?
Fe1 N3 C7 C6 -7.18(19) . . . . ?
N2 C2 C3 C4 -0.2(3) . . . . ?
N2 C6 C7 N3 5.4(2) . . . . ?
N2 C6 C7 N5 -172.26(15) . . . . ?
N3 N4 C8 N5 0.25(18) . . . . ?
N3 N4 C8 C9 179.26(14) . . . . ?
N4 N3 C7 N5 0.08(18) . . . . ?
N4 N3 C7 C6 -178.05(13) . . . . ?
N4 C8 C9 N7 -149.96(17) . . . . ?
N4 C8 C9 C10 29.8(3) . . . . ?
N5 C8 C9 N7 28.9(2) . . . . ?
N5 C8 C9 C10 -151.30(17) . . . . ?
N6 N5 C7 N3 174.86(15) . . . . ?
N6 N5 C7 C6 -7.2(3) . . . . ?
N6 N5 C8 N4 -174.67(16) . . . . ?
N6 N5 C8 C9 6.3(3) . . . . ?
N7 C9 C10 C11 -3.6(3) . . . . ?
C2 N2 C6 C5 -0.3(2) . . . . ?
C2 N2 C6 C7 179.96(14) . . . . ?
C2 C3 C4 C5 -0.5(3) . . . . ?
C3 C4 C5 C6 0.7(3) . . . . ?
C4 C5 C6 N2 -0.3(3) . . . . ?
C4 C5 C6 C7 179.36(16) . . . . ?
C5 C6 C7 N3 -174.26(16) . . . . ?
C5 C6 C7 N5 8.1(3) . . . . ?
C6 N2 C2 C3 0.6(3) . . . . ?
C7 N3 N4 C8 -0.21(18) . . . . ?
C7 N5 C8 N4 -0.20(18) . . . . ?
C7 N5 C8 C9 -179.23(14) . . . . ?
C8 N5 C7 N3 0.07(17) . . . . ?
C8 N5 C7 C6 177.98(15) . . . . ?
C8 C9 C10 C11 176.66(16) . . . . ?
C9 N7 C13 C12 1.5(3) . . . . ?
C9 C10 C11 C12 2.8(3) . . . . ?
C10 C11 C12 C13 -0.2(3) . . . . ?
C11 C12 C13 N7 -2.1(3) . . . . ?
C13 N7 C9 C8 -178.82(16) . . . . ?
C13 N7 C9 C10 1.4(3) . . . . ?
